data_4071047
loop_
_publ_author_name
'Cadierno, Victorio'
'D\'iez, Josefina'
'Garc\'ia-\'Alvarez, Joaqu\'in'
'Gimeno, Jos\'e'

_publ_section_title
;
 (\h6-Arene)&#x2212;Ruthenium(II) Complexes Containing Methanide and
 Methandiide Anions of Ph2P(&#xE5FB;S)CH2P(&#xE5FB;NR)Ph2: Unprecedented
 Insertion of Isocyanide into a Ruthenium&#x2212;Carbene Bond
;
_journal_issue 8
_journal_name_full Organometallics
_journal_page_first 1809
_journal_paper_doi 10.1021/om701228a
_journal_volume 27
_journal_year 2008
_chemical_compound_source synthesis
_chemical_formula_moiety 'C37 H32 N O3 P3 S'
_chemical_formula_sum 'C37 H32 N O3 P3 S'
_chemical_formula_weight 663.61
_chemical_name_systematic
;
 ?
;
_space_group_IT_number 29
_symmetry_cell_setting orthorhombic
_symmetry_Int_Tables_number 29
_symmetry_space_group_name_Hall 'P 2c -2ac'
_symmetry_space_group_name_H-M 'P c a 21'
_atom_sites_solution_hydrogens geom
_atom_sites_solution_primary direct
_atom_sites_solution_secondary difmap
_audit_creation_method SHELXL-97
_cell_angle_alpha 90.00
_cell_angle_beta 90.00
_cell_angle_gamma 90.00
_cell_formula_units_Z 4
_cell_length_a 16.15480(10)
_cell_length_b 9.25410(10)
_cell_length_c 22.0546(2)
_cell_measurement_reflns_used 3386
_cell_measurement_temperature 293(2)
_cell_measurement_theta_max 70.076
_cell_measurement_theta_min 2.209
_cell_volume 3297.12(5)
_computing_cell_refinement 'HKL Scalepack (Otwinowki & Minor 1997)'
_computing_data_collection 'Collet (Nonius BV, 1997-2000)'
_computing_data_reduction 'HKL Denzo and scalepack (Otwinowski & Minor 1997)'
_computing_molecular_graphics 'PLATON (Spek, 2006)'
_computing_publication_material 'SHELXL-97 (Sheldrick, 1997)'
_computing_structure_refinement 'SHELXL-97 (Sheldrick, 1997)'
_computing_structure_solution 'DIRDIF-99 (Beurskens, 1999)'
_diffrn_ambient_temperature 293(2)
_diffrn_detector_area_resol_mean 9
_diffrn_measured_fraction_theta_full 0.990
_diffrn_measured_fraction_theta_max 0.990
_diffrn_measurement_device '95 mm CCD camera on \k-goniostat'
_diffrn_measurement_device_type KappaCCD
_diffrn_measurement_method '\f and \w scan'
_diffrn_radiation_monochromator 'horizontally mounted graphite crystal'
_diffrn_radiation_source 'fine-focus sealed tube'
_diffrn_radiation_type CuK\a
_diffrn_radiation_wavelength 1.54180
_diffrn_reflns_av_R_equivalents 0.0410
_diffrn_reflns_av_sigmaI/netI 0.0386
_diffrn_reflns_limit_h_max 19
_diffrn_reflns_limit_h_min -19
_diffrn_reflns_limit_k_max 11
_diffrn_reflns_limit_k_min -11
_diffrn_reflns_limit_l_max 26
_diffrn_reflns_limit_l_min -26
_diffrn_reflns_number 23196
_diffrn_reflns_theta_full 70.07
_diffrn_reflns_theta_max 70.07
_diffrn_reflns_theta_min 5.48
_diffrn_standards_number 0
_exptl_absorpt_coefficient_mu 2.553
_exptl_absorpt_correction_T_max 1.081
_exptl_absorpt_correction_T_min 0.931
_exptl_absorpt_correction_type multi-scan
_exptl_absorpt_process_details
;
 R.H. Blessing, Acta Cryst. (1995), A51, 33-38
;
_exptl_crystal_colour Yellow
_exptl_crystal_density_diffrn 1.337
_exptl_crystal_density_method 'not measured'
_exptl_crystal_description Prism
_exptl_crystal_F_000 1384
_exptl_crystal_size_max 0.35
_exptl_crystal_size_mid 0.27
_exptl_crystal_size_min 0.15
_refine_diff_density_max 0.173
_refine_diff_density_min -0.255
_refine_diff_density_rms 0.045
_refine_ls_extinction_method none
_refine_ls_goodness_of_fit_ref 1.033
_refine_ls_hydrogen_treatment constr
_refine_ls_matrix_type full
_refine_ls_number_parameters 406
_refine_ls_number_reflns 5795
_refine_ls_number_restraints 1
_refine_ls_restrained_S_all 1.033
_refine_ls_R_factor_all 0.0334
_refine_ls_R_factor_gt 0.0322
_refine_ls_shift/su_max 0.004
_refine_ls_shift/su_mean 0.000
_refine_ls_structure_factor_coef Fsqd
_refine_ls_weighting_details 'calc w=1/[\s^2^(Fo^2^)+(0.0467P)^2^+0.6101P] where P=(Fo^2^+2Fc^2^)/3'
_refine_ls_weighting_scheme calc
_refine_ls_wR_factor_gt 0.0842
_refine_ls_wR_factor_ref 0.0852
_reflns_number_gt 5617
_reflns_number_total 5795
_reflns_threshold_expression >2sigma(I)
_cod_data_source_file om701228a-file002.cif
_cod_data_source_block 2f
_cod_depositor_comments
;
The following automatic conversions were performed:

'_symmetry_cell_setting' value 'Orthorhombic' changed to
'orthorhombic' according to
/home/saulius/struct/CIF-dictionaries/cif_core.dic dictionary named
'cif_core.dic' version 2.4.1 from
2010-06-29.

'_exptl_absorpt_correction_type' value 'Multi-scan'
changed to 'multi-scan' according to
/home/saulius/struct/CIF-dictionaries/cif_core.dic dictionary named
'cif_core.dic' version 2.4.1 from 2010-06-29.

Automatic conversion script
Id: cif_fix_values 1715 2011-07-08 13:25:40Z adriana 
;
_cod_database_code 4071047

loop_
_symmetry_equiv_pos_as_xyz
'x, y, z'
'-x+1/2, y, z+1/2'
'x+1/2, -y, z'
'-x, -y, z+1/2'

loop_
_atom_site_label
_atom_site_type_symbol
_atom_site_fract_x
_atom_site_fract_y
_atom_site_fract_z
_atom_site_U_iso_or_equiv
_atom_site_adp_type
_atom_site_occupancy
_atom_site_symmetry_multiplicity
_atom_site_calc_flag
_atom_site_refinement_flags
P3 P 1.71721(3) 1.17631(5) 1.92228(3) 0.03646(12) Uani 1 1 d .
S1 S 1.81369(4) 1.25939(6) 1.88247(3) 0.05265(16) Uani 1 1 d .
P2 P 1.82238(3) 0.95314(5) 1.99602(3) 0.03658(13) Uani 1 1 d .
P1 P 1.96419(3) 1.07860(6) 2.05703(3) 0.04008(13) Uani 1 1 d .
O1 O 1.95869(9) 0.96345(19) 2.11089(8) 0.0505(4) Uani 1 1 d .
O3 O 2.04956(10) 1.1202(2) 2.04402(8) 0.0520(4) Uani 1 1 d .
O2 O 1.90907(11) 1.20712(19) 2.08483(9) 0.0561(4) Uani 1 1 d .
C30 C 1.6453(2) 0.9081(3) 1.78584(15) 0.0695(8) Uani 1 1 d .
H30 H 1.6617 0.8884 1.7463 0.083 Uiso 1 1 calc R
C25 C 1.76213(16) 0.7398(2) 1.91935(13) 0.0496(5) Uani 1 1 d .
H25 H 1.7219 0.7240 1.9488 0.060 Uiso 1 1 calc R
C37 C 1.56296(15) 1.3187(3) 1.92017(13) 0.0505(5) Uani 1 1 d .
H37 H 1.5457 1.2477 1.8931 0.061 Uiso 1 1 calc R
C32 C 1.64204(14) 1.3136(2) 1.94425(10) 0.0391(5) Uani 1 1 d .
C26 C 1.66150(13) 1.0422(2) 1.87774(11) 0.0395(4) Uani 1 1 d .
C10 C 2.0091(2) 1.4278(4) 2.20213(17) 0.0768(9) Uani 1 1 d .
H10 H 2.0555 1.4861 2.2073 0.092 Uiso 1 1 calc R
C23 C 1.8231(2) 0.6791(3) 1.82403(14) 0.0661(8) Uani 1 1 d .
H23 H 1.8246 0.6211 1.7896 0.079 Uiso 1 1 calc R
C24 C 1.76406(19) 0.6550(3) 1.86765(14) 0.0609(7) Uani 1 1 d .
H24 H 1.7253 0.5817 1.8625 0.073 Uiso 1 1 calc R
C1 C 1.73859(15) 1.0853(2) 1.99431(11) 0.0432(5) Uani 1 1 d .
H1A H 1.7508 1.1590 2.0243 0.052 Uiso 1 1 calc R
H1B H 1.6883 1.0370 2.0071 0.052 Uiso 1 1 calc R
C20 C 1.82058(12) 0.8486(2) 1.92714(11) 0.0394(5) Uani 1 1 d .
C6 C 2.13450(19) 0.7260(3) 2.14075(16) 0.0676(8) Uani 1 1 d .
H6 H 2.1656 0.6547 2.1216 0.081 Uiso 1 1 calc R
C11 C 1.9541(2) 1.4127(3) 2.24882(15) 0.0694(8) Uani 1 1 d .
H11 H 1.9620 1.4622 2.2851 0.083 Uiso 1 1 calc R
C33 C 1.66696(16) 1.4210(2) 1.98426(12) 0.0489(6) Uani 1 1 d .
H33 H 1.7201 1.4191 2.0004 0.059 Uiso 1 1 calc R
C17 C 1.7666(2) 0.6436(3) 2.15237(14) 0.0702(8) Uani 1 1 d .
H17 H 1.7571 0.5802 2.1843 0.084 Uiso 1 1 calc R
C18 C 1.72364(19) 0.7699(4) 2.14879(14) 0.0656(7) Uani 1 1 d .
H18 H 1.6850 0.7931 2.1785 0.079 Uiso 1 1 calc R
C27 C 1.59617(15) 0.9659(3) 1.90292(13) 0.0517(6) Uani 1 1 d .
H27 H 1.5795 0.9846 1.9425 0.062 Uiso 1 1 calc R
C12 C 1.8872(2) 1.3234(3) 2.24143(15) 0.0713(8) Uani 1 1 d .
H12 H 1.8498 1.3109 2.2731 0.086 Uiso 1 1 calc R
C14 C 1.79498(13) 0.8310(2) 2.05711(11) 0.0409(5) Uani 1 1 d .
C22 C 1.88040(18) 0.7891(3) 1.83100(13) 0.0606(7) Uani 1 1 d .
H22 H 1.9195 0.8062 1.8009 0.073 Uiso 1 1 calc R
C2 C 2.02692(13) 0.9008(3) 2.13856(11) 0.0422(5) Uani 1 1 d .
C31 C 1.68601(16) 1.0129(3) 1.81877(12) 0.0508(6) Uani 1 1 d .
H31 H 1.7297 1.0637 1.8015 0.061 Uiso 1 1 calc R
C34 C 1.61294(17) 1.5310(3) 2.00031(14) 0.0566(6) Uani 1 1 d .
H34 H 1.6299 1.6022 2.0274 0.068 Uiso 1 1 calc R
C36 C 1.50937(18) 1.4293(3) 1.93621(15) 0.0610(7) Uani 1 1 d .
H36 H 1.4564 1.4322 1.9198 0.073 Uiso 1 1 calc R
C4 C 2.10878(18) 0.8728(4) 2.22688(14) 0.0667(7) Uani 1 1 d .
H4 H 2.1216 0.9003 2.2663 0.080 Uiso 1 1 calc R
C21 C 1.87935(14) 0.8729(3) 1.88242(12) 0.0473(5) Uani 1 1 d .
H21 H 1.9182 0.9462 1.8873 0.057 Uiso 1 1 calc R
C8 C 1.92861(16) 1.2714(3) 2.14094(12) 0.0491(5) Uani 1 1 d .
C7 C 2.07086(18) 0.7930(3) 2.10960(13) 0.0573(6) Uani 1 1 d .
H7 H 2.0580 0.7661 2.0701 0.069 Uiso 1 1 calc R
C13 C 1.87511(19) 1.2522(3) 2.18752(15) 0.0634(7) Uani 1 1 d .
H13 H 1.8300 1.1906 2.1830 0.076 Uiso 1 1 calc R
C5 C 2.15232(18) 0.7635(3) 2.19973(16) 0.0665(8) Uani 1 1 d .
H5 H 2.1936 0.7151 2.2210 0.080 Uiso 1 1 calc R
C9 C 1.99688(19) 1.3578(4) 2.14719(14) 0.0673(8) Uani 1 1 d .
H9 H 2.0341 1.3694 2.1154 0.081 Uiso 1 1 calc R
C15 C 1.8385(2) 0.7037(3) 2.06083(15) 0.0646(7) Uani 1 1 d .
H15 H 1.8775 0.6799 2.0315 0.078 Uiso 1 1 calc R
C35 C 1.53413(18) 1.5350(3) 1.97623(14) 0.0597(7) Uani 1 1 d .
H35 H 1.4979 1.6088 1.9870 0.072 Uiso 1 1 calc R
C3 C 2.04623(17) 0.9423(3) 2.19619(13) 0.0569(6) Uani 1 1 d .
H3 H 2.0172 1.0171 2.2146 0.068 Uiso 1 1 calc R
C19 C 1.73748(16) 0.8637(3) 2.10083(12) 0.0525(6) Uani 1 1 d .
H19 H 1.7076 0.9494 2.0983 0.063 Uiso 1 1 calc R
C29 C 1.5808(2) 0.8327(3) 1.81102(18) 0.0754(10) Uani 1 1 d .
H29 H 1.5541 0.7616 1.7885 0.091 Uiso 1 1 calc R
C16 C 1.8232(2) 0.6107(4) 2.10927(18) 0.0804(10) Uani 1 1 d .
H16 H 1.8525 0.5244 2.1120 0.097 Uiso 1 1 calc R
C28 C 1.55568(17) 0.8611(3) 1.86872(17) 0.0660(8) Uani 1 1 d .
H28 H 1.5114 0.8105 1.8853 0.079 Uiso 1 1 calc R
N1 N 1.91126(12) 1.0217(2) 2.00161(9) 0.0458(4) Uani 1 1 d .

loop_
_atom_site_aniso_label
_atom_site_aniso_U_11
_atom_site_aniso_U_22
_atom_site_aniso_U_33
_atom_site_aniso_U_23
_atom_site_aniso_U_13
_atom_site_aniso_U_12
P3 0.0374(2) 0.0357(2) 0.0364(3) 0.0028(2) 0.0022(2) 0.00334(19)
S1 0.0462(3) 0.0498(3) 0.0619(4) 0.0080(3) 0.0135(3) -0.0018(2)
P2 0.0353(3) 0.0385(3) 0.0360(3) 0.0040(2) -0.0007(2) 0.0011(2)
P1 0.0365(3) 0.0451(3) 0.0387(3) 0.0043(2) -0.0020(2) -0.0021(2)
O1 0.0380(8) 0.0639(10) 0.0496(10) 0.0170(8) -0.0015(7) -0.0014(7)
O3 0.0437(9) 0.0628(10) 0.0495(10) 0.0065(8) -0.0012(8) -0.0097(7)
O2 0.0545(10) 0.0576(9) 0.0562(11) -0.0067(8) -0.0116(9) 0.0114(8)
C30 0.087(2) 0.0664(17) 0.0553(17) -0.0188(14) -0.0128(16) 0.0148(16)
C25 0.0529(13) 0.0428(12) 0.0532(14) 0.0035(11) -0.0008(12) -0.0019(10)
C37 0.0511(12) 0.0473(12) 0.0531(14) -0.0066(11) -0.0039(12) 0.0088(10)
C32 0.0427(11) 0.0364(10) 0.0381(11) 0.0027(8) 0.0075(9) 0.0023(8)
C26 0.0412(10) 0.0375(10) 0.0397(11) 0.0006(9) -0.0012(10) 0.0070(8)
C10 0.084(2) 0.077(2) 0.069(2) -0.0004(16) -0.0124(17) -0.0273(17)
C23 0.090(2) 0.0599(17) 0.0490(16) -0.0111(13) -0.0094(15) 0.0165(15)
C24 0.0766(17) 0.0451(13) 0.0609(17) -0.0066(12) -0.0150(15) -0.0007(12)
C1 0.0479(12) 0.0449(11) 0.0367(11) 0.0006(10) -0.0003(10) 0.0060(9)
C20 0.0402(10) 0.0391(10) 0.0390(12) 0.0042(9) -0.0018(10) 0.0069(8)
C6 0.0637(17) 0.0605(16) 0.079(2) 0.0057(15) 0.0066(16) 0.0170(14)
C11 0.096(2) 0.0600(17) 0.0523(17) -0.0049(13) -0.0080(16) -0.0002(16)
C33 0.0485(13) 0.0458(12) 0.0523(15) -0.0045(10) 0.0049(11) -0.0060(9)
C17 0.085(2) 0.0670(18) 0.0581(18) 0.0255(14) -0.0025(16) -0.0078(16)
C18 0.0673(18) 0.080(2) 0.0489(15) 0.0175(14) 0.0102(13) -0.0014(15)
C27 0.0464(13) 0.0472(13) 0.0614(16) 0.0007(11) 0.0014(11) 0.0028(10)
C12 0.088(2) 0.0669(18) 0.0589(18) -0.0006(14) 0.0202(16) -0.0031(16)
C14 0.0380(10) 0.0442(11) 0.0404(12) 0.0066(9) -0.0050(10) -0.0022(9)
C22 0.0650(16) 0.0724(17) 0.0445(15) -0.0018(12) 0.0062(12) 0.0183(14)
C2 0.0370(11) 0.0483(12) 0.0414(12) 0.0085(10) -0.0013(9) -0.0035(9)
C31 0.0551(14) 0.0532(13) 0.0442(13) -0.0001(11) 0.0010(11) 0.0086(11)
C34 0.0687(16) 0.0414(12) 0.0596(15) -0.0119(11) 0.0189(13) -0.0070(11)
C36 0.0538(14) 0.0609(16) 0.0684(18) -0.0082(13) -0.0022(13) 0.0171(12)
C4 0.0568(16) 0.092(2) 0.0512(16) -0.0008(15) -0.0173(13) 0.0036(15)
C21 0.0432(11) 0.0504(12) 0.0483(13) 0.0040(11) 0.0025(11) 0.0052(10)
C8 0.0524(13) 0.0448(12) 0.0500(13) 0.0013(10) -0.0041(11) 0.0052(10)
C7 0.0650(16) 0.0594(14) 0.0474(14) 0.0015(12) 0.0002(13) 0.0032(13)
C13 0.0625(16) 0.0559(16) 0.072(2) -0.0017(13) 0.0069(15) -0.0057(13)
C5 0.0466(14) 0.080(2) 0.072(2) 0.0259(16) -0.0092(14) 0.0032(14)
C9 0.0651(17) 0.083(2) 0.0538(17) 0.0026(15) 0.0042(14) -0.0148(15)
C15 0.0705(17) 0.0581(15) 0.0654(18) 0.0170(14) 0.0127(15) 0.0196(13)
C35 0.0672(17) 0.0457(13) 0.0662(18) -0.0023(12) 0.0181(13) 0.0141(12)
C3 0.0523(14) 0.0706(17) 0.0477(14) -0.0060(12) -0.0049(12) 0.0064(12)
C19 0.0530(13) 0.0572(13) 0.0474(14) 0.0135(11) 0.0037(11) 0.0072(11)
C29 0.078(2) 0.0564(17) 0.091(2) -0.0197(16) -0.0344(19) 0.0047(15)
C16 0.099(2) 0.0596(17) 0.083(2) 0.0289(17) 0.0069(19) 0.0233(16)
C28 0.0519(14) 0.0485(13) 0.097(2) 0.0007(15) -0.0138(16) -0.0041(11)
N1 0.0429(10) 0.0551(11) 0.0393(10) 0.0062(9) -0.0009(8) -0.0045(8)

loop_
_atom_type_symbol
_atom_type_description
_atom_type_scat_dispersion_real
_atom_type_scat_dispersion_imag
_atom_type_scat_source
C C 0.0181 0.0091 'International Tables Vol C Tables 4.2.6.8 and 6.1.1.4'
N N 0.0311 0.0180 'International Tables Vol C Tables 4.2.6.8 and 6.1.1.4'
O O 0.0492 0.0322 'International Tables Vol C Tables 4.2.6.8 and 6.1.1.4'
P P 0.2955 0.4335 'International Tables Vol C Tables 4.2.6.8 and 6.1.1.4'
S S 0.3331 0.5567 'International Tables Vol C Tables 4.2.6.8 and 6.1.1.4'
H H 0.0000 0.0000 'International Tables Vol C Tables 4.2.6.8 and 6.1.1.4'

loop_
_geom_angle_atom_site_label_1
_geom_angle_atom_site_label_2
_geom_angle_atom_site_label_3
_geom_angle
C26 P3 C32 106.81(10)
C26 P3 C1 104.35(11)
C32 P3 C1 102.45(10)
C26 P3 S1 114.93(8)
C32 P3 S1 112.19(7)
C1 P3 S1 114.96(8)
N1 P2 C20 107.29(11)
N1 P2 C14 114.56(10)
C20 P2 C14 106.73(11)
N1 P2 C1 114.07(11)
C20 P2 C1 109.30(10)
C14 P2 C1 104.61(11)
O3 P1 N1 116.51(11)
O3 P1 O1 111.99(9)
N1 P1 O1 108.81(10)
O3 P1 O2 113.76(11)
N1 P1 O2 103.98(10)
O1 P1 O2 100.32(10)
C2 O1 P1 124.17(14)
C8 O2 P1 121.55(15)
C29 C30 C31 120.5(3)
C24 C25 C20 119.8(3)
C32 C37 C36 120.2(2)
C37 C32 C33 119.2(2)
C37 C32 P3 122.44(18)
C33 C32 P3 118.33(18)
C27 C26 C31 119.6(2)
C27 C26 P3 120.50(19)
C31 C26 P3 119.88(18)
C11 C10 C9 121.2(3)
C24 C23 C22 120.4(3)
C23 C24 C25 120.0(3)
P2 C1 P3 117.78(13)
C21 C20 C25 119.6(2)
C21 C20 P2 120.12(18)
C25 C20 P2 120.26(19)
C5 C6 C7 120.8(3)
C10 C11 C12 119.0(3)
C34 C33 C32 120.3(2)
C16 C17 C18 119.8(3)
C17 C18 C19 120.0(3)
C26 C27 C28 119.7(3)
C11 C12 C13 120.3(3)
C19 C14 C15 119.6(2)
C19 C14 P2 123.30(18)
C15 C14 P2 117.0(2)
C21 C22 C23 119.9(3)
C3 C2 C7 121.1(2)
C3 C2 O1 118.3(2)
C7 C2 O1 120.5(2)
C30 C31 C26 119.7(3)
C35 C34 C33 120.1(2)
C35 C36 C37 120.4(3)
C5 C4 C3 120.5(3)
C22 C21 C20 120.3(2)
C13 C8 C9 120.9(3)
C13 C8 O2 117.9(2)
C9 C8 O2 121.0(2)
C2 C7 C6 118.4(3)
C8 C13 C12 120.2(3)
C4 C5 C6 119.5(3)
C8 C9 C10 118.4(3)
C14 C15 C16 119.0(3)
C36 C35 C34 119.7(2)
C2 C3 C4 119.7(3)
C14 C19 C18 120.4(2)
C28 C29 C30 120.4(3)
C17 C16 C15 121.3(3)
C29 C28 C27 120.1(3)
P2 N1 P1 133.43(14)

loop_
_geom_bond_atom_site_label_1
_geom_bond_atom_site_label_2
_geom_bond_distance
P3 C26 1.821(2)
P3 C32 1.823(2)
P3 C1 1.831(2)
P3 S1 1.9471(8)
P2 N1 1.575(2)
P2 C20 1.801(2)
P2 C14 1.814(2)
P2 C1 1.825(2)
P1 O3 1.4603(17)
P1 N1 1.582(2)
P1 O1 1.5982(17)
P1 O2 1.6073(18)
O1 C2 1.387(3)
O2 C8 1.409(3)
C30 C29 1.371(5)
C30 C31 1.379(4)
C25 C24 1.384(4)
C25 C20 1.391(3)
C37 C32 1.384(3)
C37 C36 1.387(3)
C32 C33 1.388(3)
C26 C27 1.386(3)
C26 C31 1.386(3)
C10 C11 1.367(5)
C10 C9 1.388(5)
C23 C24 1.373(5)
C23 C22 1.385(5)
C20 C21 1.387(3)
C6 C5 1.377(5)
C6 C7 1.383(4)
C11 C12 1.370(5)
C33 C34 1.387(4)
C17 C16 1.354(5)
C17 C18 1.361(4)
C18 C19 1.387(4)
C27 C28 1.392(4)
C12 C13 1.373(5)
C14 C19 1.373(4)
C14 C15 1.374(3)
C22 C21 1.374(4)
C2 C3 1.364(4)
C2 C7 1.381(4)
C34 C35 1.380(4)
C36 C35 1.377(4)
C4 C5 1.370(5)
C4 C3 1.376(4)
C8 C13 1.354(4)
C8 C9 1.370(4)
C15 C16 1.394(4)
C29 C28 1.361(5)

loop_
_geom_torsion_atom_site_label_1
_geom_torsion_atom_site_label_2
_geom_torsion_atom_site_label_3
_geom_torsion_atom_site_label_4
_geom_torsion
O3 P1 O1 C2 -5.2(2)
N1 P1 O1 C2 125.0(2)
O2 P1 O1 C2 -126.3(2)
O3 P1 O2 C8 -62.4(2)
N1 P1 O2 C8 169.84(19)
O1 P1 O2 C8 57.3(2)
C36 C37 C32 C33 -0.4(4)
C36 C37 C32 P3 -177.0(2)
C26 P3 C32 C37 -10.2(2)
C1 P3 C32 C37 -119.6(2)
S1 P3 C32 C37 116.6(2)
C26 P3 C32 C33 173.18(18)
C1 P3 C32 C33 63.8(2)
S1 P3 C32 C33 -60.03(19)
C32 P3 C26 C27 -60.6(2)
C1 P3 C26 C27 47.5(2)
S1 P3 C26 C27 174.28(15)
C32 P3 C26 C31 121.34(18)
C1 P3 C26 C31 -130.61(18)
S1 P3 C26 C31 -3.8(2)
C22 C23 C24 C25 -0.8(4)
C20 C25 C24 C23 -0.5(4)
N1 P2 C1 P3 80.34(16)
C20 P2 C1 P3 -39.75(17)
C14 P2 C1 P3 -153.73(13)
C26 P3 C1 P2 76.88(15)
C32 P3 C1 P2 -171.88(13)
S1 P3 C1 P2 -49.92(15)
C24 C25 C20 C21 1.2(3)
C24 C25 C20 P2 -176.56(19)
N1 P2 C20 C21 -18.6(2)
C14 P2 C20 C21 -141.86(18)
C1 P2 C20 C21 105.54(19)
N1 P2 C20 C25 159.11(18)
C14 P2 C20 C25 35.9(2)
C1 P2 C20 C25 -76.7(2)
C9 C10 C11 C12 1.9(6)
C37 C32 C33 C34 0.6(4)
P3 C32 C33 C34 177.4(2)
C16 C17 C18 C19 0.5(5)
C31 C26 C27 C28 -0.2(3)
P3 C26 C27 C28 -178.34(19)
C10 C11 C12 C13 -1.0(5)
N1 P2 C14 C19 108.8(2)
C20 P2 C14 C19 -132.6(2)
C1 P2 C14 C19 -16.8(2)
N1 P2 C14 C15 -67.2(3)
C20 P2 C14 C15 51.4(2)
C1 P2 C14 C15 167.2(2)
C24 C23 C22 C21 1.4(4)
P1 O1 C2 C3 108.1(3)
P1 O1 C2 C7 -75.7(3)
C29 C30 C31 C26 0.0(4)
C27 C26 C31 C30 -0.1(3)
P3 C26 C31 C30 178.0(2)
C32 C33 C34 C35 -0.5(4)
C32 C37 C36 C35 -0.1(4)
C23 C22 C21 C20 -0.6(4)
C25 C20 C21 C22 -0.6(3)
P2 C20 C21 C22 177.12(19)
P1 O2 C8 C13 -113.6(3)
P1 O2 C8 C9 70.4(3)
C3 C2 C7 C6 1.0(4)
O1 C2 C7 C6 -175.1(2)
C5 C6 C7 C2 1.5(5)
C9 C8 C13 C12 2.1(5)
O2 C8 C13 C12 -173.9(3)
C11 C12 C13 C8 -1.0(5)
C3 C4 C5 C6 1.7(5)
C7 C6 C5 C4 -2.8(5)
C13 C8 C9 C10 -1.3(5)
O2 C8 C9 C10 174.6(3)
C11 C10 C9 C8 -0.7(5)
C19 C14 C15 C16 -0.2(5)
P2 C14 C15 C16 176.0(3)
C37 C36 C35 C34 0.3(5)
C33 C34 C35 C36 0.0(4)
C7 C2 C3 C4 -2.1(4)
O1 C2 C3 C4 174.1(3)
C5 C4 C3 C2 0.7(5)
C15 C14 C19 C18 0.5(4)
P2 C14 C19 C18 -175.4(2)
C17 C18 C19 C14 -0.7(5)
C31 C30 C29 C28 0.5(5)
C18 C17 C16 C15 -0.2(6)
C14 C15 C16 C17 0.0(6)
C30 C29 C28 C27 -0.9(5)
C26 C27 C28 C29 0.7(4)
C20 P2 N1 P1 -156.29(17)
C14 P2 N1 P1 -38.0(2)
C1 P2 N1 P1 82.50(19)
O3 P1 N1 P2 173.11(16)
O1 P1 N1 P2 45.4(2)
O2 P1 N1 P2 -60.9(2)

loop_
_cod_related_entry_id
_cod_related_entry_database
_cod_related_entry_code
1 ChemSpider 21118544
